data_1512366
loop_
_publ_author_name
'Cordes, Jens'
'Murray, Philip R. D.'
'White, Andrew J. P.'
'Barrett, Anthony G. M.'

_publ_section_title
;
 1,7-Diazaspiro[5.5]undecane - A Neglected Heterocycle.
;
_journal_issue 19
_journal_name_full 'Organic letters'
_journal_page_first 4992
_journal_page_last 4995
_journal_paper_doi 10.1021/ol402301g
_journal_volume 15
_journal_year 2013
_chemical_formula_moiety 'C46 H56 Cu2 N4 O8, 0.17(C6 H14)'
_chemical_formula_sum 'C47 H58.33 Cu2 N4 O8'
_chemical_formula_weight 934.39
_chemical_name_systematic
; 
 ? 
;
_space_group_IT_number 147
_symmetry_cell_setting trigonal
_symmetry_space_group_name_Hall '-P 3'
_symmetry_space_group_name_H-M 'P -3'
_atom_sites_solution_hydrogens geom
_atom_sites_solution_primary direct
_atom_sites_solution_secondary difmap
_audit_creation_method SHELXL-97
_cell_angle_alpha 90.00
_cell_angle_beta 90.00
_cell_angle_gamma 120.00
_cell_formula_units_Z 3
_cell_length_a 18.68118(13)
_cell_length_b 18.68118(13)
_cell_length_c 11.51988(9)
_cell_measurement_reflns_used 10911
_cell_measurement_temperature 173
_cell_measurement_theta_max 72.1530
_cell_measurement_theta_min 2.7080
_cell_volume 3481.67(4)
_computing_cell_refinement 'CrysAlis RED, Oxford Diffraction Ltd'
_computing_data_collection 'CrysAlis CCD, Oxford Diffraction Ltd'
_computing_data_reduction 'CrysAlis RED, Oxford Diffraction Ltd'
_computing_molecular_graphics 'Bruker SHELXTL'
_computing_publication_material 'Bruker SHELXTL'
_computing_structure_refinement 'SHELXL-97 (Sheldrick, 1997)'
_computing_structure_solution 'SHELXS-97 (Sheldrick, 1990)'
_diffrn_ambient_temperature 173
_diffrn_detector_area_resol_mean 8.2556
_diffrn_measured_fraction_theta_full 0.989
_diffrn_measured_fraction_theta_max 0.989
_diffrn_measurement_device_type 'OD Xcalibur PX Ultra'
_diffrn_measurement_method 'omega scans'
_diffrn_radiation_monochromator graphite
_diffrn_radiation_source 'Enhance Ultra (Cu) X-ray Source'
_diffrn_radiation_type CuK\a
_diffrn_radiation_wavelength 1.54184
_diffrn_reflns_av_R_equivalents 0.0427
_diffrn_reflns_av_sigmaI/netI 0.0282
_diffrn_reflns_limit_h_max 22
_diffrn_reflns_limit_h_min -10
_diffrn_reflns_limit_k_max 19
_diffrn_reflns_limit_k_min -22
_diffrn_reflns_limit_l_max 14
_diffrn_reflns_limit_l_min -14
_diffrn_reflns_number 21755
_diffrn_reflns_theta_full 72.44
_diffrn_reflns_theta_max 72.44
_diffrn_reflns_theta_min 2.73
_diffrn_standards_number 0
_exptl_absorpt_coefficient_mu 1.579
_exptl_absorpt_correction_T_max 0.807
_exptl_absorpt_correction_T_min 0.755
_exptl_absorpt_correction_type analytical
_exptl_absorpt_process_details
; 
CrysAlisPro, Agilent Technologies, 
Version 1.171.36.28 (release 01-02-2013 CrysAlis171 .NET) 
(compiled Feb  1 2013,16:14:44) 
Analytical numeric absorption correction using a multifaceted crystal 
model based on expressions derived by R.C. Clark & J.S. Reid. 
(Clark, R. C. & Reid, J. S. (1995). Acta Cryst. A51, 887-897) 
;
_exptl_crystal_colour Blue
_exptl_crystal_density_diffrn 1.337
_exptl_crystal_density_method 'not measured'
_exptl_crystal_description blocks
_exptl_crystal_F_000 1471
_exptl_crystal_size_max 0.24
_exptl_crystal_size_mid 0.21
_exptl_crystal_size_min 0.18
_platon_squeeze_details
;
SQUEEZE suggested 51 e/cell = 8.5 e/asu
The solvents used were methanol (CH4O, 18e), dcm (CH2Cl2, 42e) and
n-hexane (C6H14, 50e).
Before the use of SQUEEZE the solvent (positioned across a -3 site) most
resembled hexane
1/6hexane = 8.3e, so this was used as the solvent present.
 
So, the atom list is low by 1/6(C6 H14) = C H2.33, and the UNIT
is low by C3 H7, i.e. C138 H168 N12 O24 Cu6
;
_refine_diff_density_max 0.806
_refine_diff_density_min -0.299
_refine_diff_density_rms 0.056
_refine_ls_extinction_method none
_refine_ls_goodness_of_fit_ref 1.031
_refine_ls_hydrogen_treatment mixed
_refine_ls_matrix_type full
_refine_ls_number_parameters 279
_refine_ls_number_reflns 4559
_refine_ls_number_restraints 2
_refine_ls_restrained_S_all 1.031
_refine_ls_R_factor_all 0.0455
_refine_ls_R_factor_gt 0.0377
_refine_ls_shift/su_max 0.001
_refine_ls_shift/su_mean 0.000
_refine_ls_structure_factor_coef Fsqd
_refine_ls_weighting_details 'calc w=1/[\s^2^(Fo^2^)+(0.0554P)^2^+1.4193P] where P=(Fo^2^+2Fc^2^)/3'
_refine_ls_weighting_scheme calc
_refine_ls_wR_factor_gt 0.0965
_refine_ls_wR_factor_ref 0.1020
_reflns_number_gt 3911
_reflns_number_total 4559
_reflns_threshold_expression >2sigma(I)
_cod_data_source_file ol402301g_si_001.cif
_cod_data_source_block 31
_cod_depositor_comments
;
The following automatic conversions were performed:

'_symmetry_cell_setting' value 'Trigonal' changed to 'trigonal'
according to /home/saulius/struct/CIF-dictionaries/cif_core.dic
dictionary named 'cif_core.dic' version 2.4.2 from 2011-04-26.

Automatic conversion script
Id: cif_fix_values 1891 2012-01-12 08:04:46Z andrius 
;
_cod_original_cell_volume 3481.67(6)
_cod_original_sg_symbol_H-M P-3
_cod_database_code 1512366

loop_
_symmetry_equiv_pos_as_xyz
'x, y, z'
'-y, x-y, z'
'-x+y, -x, z'
'-x, -y, -z'
'y, -x+y, -z'
'x-y, x, -z'

loop_
_atom_site_label
_atom_site_type_symbol
_atom_site_fract_x
_atom_site_fract_y
_atom_site_fract_z
_atom_site_U_iso_or_equiv
_atom_site_adp_type
_atom_site_occupancy
_atom_site_symmetry_multiplicity
_atom_site_calc_flag
_atom_site_refinement_flags
Cu1 Cu 0.486483(17) 0.017271(16) 0.26662(2) 0.02601(11) Uani 1 1 d .
N1 N 0.58290(10) 0.11201(10) 0.18659(14) 0.0276(3) Uani 1 1 d .
C2 C 0.58569(14) 0.09668(14) 0.06103(18) 0.0370(5) Uani 1 1 d .
H2A H 0.5299 0.0764 0.0280 0.044 Uiso 1 1 calc R
H2B H 0.5994 0.0522 0.0516 0.044 Uiso 1 1 calc R
C3 C 0.64700(16) 0.17104(16) -0.0081(2) 0.0466(6) Uani 1 1 d .
H3A H 0.6550 0.1531 -0.0855 0.056 Uiso 1 1 calc R
H3B H 0.6253 0.2093 -0.0194 0.056 Uiso 1 1 calc R
C4 C 0.72777(16) 0.21457(17) 0.0546(2) 0.0473(6) Uani 1 1 d .
H4A H 0.7678 0.2632 0.0091 0.057 Uiso 1 1 calc R
H4B H 0.7504 0.1770 0.0635 0.057 Uiso 1 1 calc R
C5 C 0.71538(13) 0.24228(13) 0.17401(18) 0.0328(4) Uani 1 1 d .
H5A H 0.7648 0.2574 0.2223 0.039 Uiso 1 1 calc R
H5B H 0.7103 0.2923 0.1648 0.039 Uiso 1 1 calc R
C6 C 0.63957(12) 0.17651(12) 0.23651(17) 0.0264(4) Uani 1 1 d .
C7 C 0.63120(12) 0.19131(12) 0.36284(17) 0.0275(4) Uani 1 1 d .
H7A H 0.5782 0.1453 0.3919 0.033 Uiso 1 1 calc R
H7B H 0.6285 0.2427 0.3699 0.033 Uiso 1 1 calc R
C8 C 0.70129(12) 0.19880(12) 0.44066(17) 0.0280(4) Uani 1 1 d .
H8A H 0.7020 0.1462 0.4380 0.034 Uiso 1 1 calc R
H8B H 0.7548 0.2428 0.4097 0.034 Uiso 1 1 calc R
C9 C 0.69274(12) 0.21871(12) 0.56712(17) 0.0287(4) Uani 1 1 d .
H9A H 0.7408 0.2245 0.6112 0.034 Uiso 1 1 calc R
H9B H 0.6952 0.2729 0.5693 0.034 Uiso 1 1 calc R
C10 C 0.61390(12) 0.15520(12) 0.62888(17) 0.0281(4) Uani 1 1 d .
H10A H 0.6123 0.1764 0.7070 0.034 Uiso 1 1 calc R
H10B H 0.5655 0.1488 0.5849 0.034 Uiso 1 1 calc R
N11 N 0.60695(10) 0.07329(10) 0.64131(15) 0.0285(4) Uani 1 1 d D
H11A H 0.6023(15) 0.0532(15) 0.5690(9) 0.037(7) Uiso 1 1 d D
H11B H 0.6526(8) 0.0787(14) 0.6758(18) 0.030(6) Uiso 1 1 d D
O20 O 0.37604(10) 0.00552(10) 0.12414(14) 0.0388(4) Uani 1 1 d .
C20 C 0.37876(12) 0.05634(12) 0.19590(18) 0.0290(4) Uani 1 1 d .
O21 O 0.42756(9) 0.08081(8) 0.28325(13) 0.0310(3) Uani 1 1 d .
C22 C 0.32178(12) 0.09103(12) 0.18394(17) 0.0284(4) Uani 1 1 d .
C23 C 0.27318(15) 0.07429(14) 0.0854(2) 0.0376(5) Uani 1 1 d .
H23A H 0.2755 0.0404 0.0257 0.045 Uiso 1 1 calc R
C24 C 0.22124(17) 0.10709(17) 0.0743(2) 0.0479(6) Uani 1 1 d .
H24A H 0.1881 0.0957 0.0068 0.057 Uiso 1 1 calc R
C25 C 0.21759(18) 0.15607(18) 0.1608(2) 0.0506(6) Uani 1 1 d .
H25A H 0.1821 0.1785 0.1528 0.061 Uiso 1 1 calc R
C26 C 0.26546(17) 0.17263(16) 0.2592(2) 0.0450(6) Uani 1 1 d .
H26A H 0.2628 0.2063 0.3189 0.054 Uiso 1 1 calc R
C27 C 0.31739(14) 0.14024(13) 0.2711(2) 0.0339(5) Uani 1 1 d .
H27A H 0.3502 0.1516 0.3390 0.041 Uiso 1 1 calc R
O30 O 0.58709(10) -0.00241(9) 0.40989(14) 0.0372(3) Uani 1 1 d .
C30 C 0.58193(12) -0.04376(12) 0.32283(18) 0.0292(4) Uani 1 1 d .
O31 O 0.53818(9) -0.05038(8) 0.23414(12) 0.0309(3) Uani 1 1 d .
C32 C 0.62802(12) -0.09099(11) 0.31877(18) 0.0291(4) Uani 1 1 d .
C33 C 0.67119(14) -0.09214(14) 0.4160(2) 0.0368(5) Uani 1 1 d .
H33A H 0.6708 -0.0642 0.4847 0.044 Uiso 1 1 calc R
C34 C 0.71513(16) -0.13423(16) 0.4128(2) 0.0456(6) Uani 1 1 d .
H34A H 0.7453 -0.1345 0.4790 0.055 Uiso 1 1 calc R
C35 C 0.71477(16) -0.17576(16) 0.3128(2) 0.0466(6) Uani 1 1 d .
H35A H 0.7447 -0.2046 0.3107 0.056 Uiso 1 1 calc R
C36 C 0.67126(16) -0.17543(15) 0.2165(2) 0.0430(5) Uani 1 1 d .
H36A H 0.6708 -0.2043 0.1484 0.052 Uiso 1 1 calc R
C37 C 0.62801(14) -0.13282(13) 0.2189(2) 0.0352(5) Uani 1 1 d .
H37A H 0.5984 -0.1323 0.1522 0.042 Uiso 1 1 calc R

loop_
_atom_site_aniso_label
_atom_site_aniso_U_11
_atom_site_aniso_U_22
_atom_site_aniso_U_33
_atom_site_aniso_U_23
_atom_site_aniso_U_13
_atom_site_aniso_U_12
Cu1 0.02616(16) 0.02268(16) 0.02848(17) -0.00067(11) 0.00068(11) 0.01167(12)
N1 0.0285(8) 0.0260(8) 0.0286(8) -0.0012(6) 0.0006(6) 0.0139(7)
C2 0.0399(12) 0.0340(11) 0.0292(11) -0.0045(8) 0.0019(9) 0.0125(9)
C3 0.0483(14) 0.0456(13) 0.0354(12) -0.0005(10) 0.0051(10) 0.0157(11)
C4 0.0389(13) 0.0503(14) 0.0376(12) 0.0016(10) 0.0088(10) 0.0110(11)
C5 0.0284(10) 0.0296(10) 0.0351(11) 0.0003(8) 0.0004(8) 0.0104(8)
C6 0.0268(9) 0.0244(9) 0.0303(10) 0.0002(7) 0.0010(7) 0.0147(8)
C7 0.0248(9) 0.0268(9) 0.0304(10) -0.0020(7) -0.0010(7) 0.0124(8)
C8 0.0251(9) 0.0257(9) 0.0314(10) 0.0010(8) 0.0010(8) 0.0114(8)
C9 0.0273(9) 0.0243(9) 0.0313(10) -0.0019(8) -0.0019(8) 0.0105(8)
C10 0.0285(10) 0.0237(9) 0.0310(10) -0.0005(7) 0.0013(8) 0.0123(8)
N11 0.0285(8) 0.0260(8) 0.0306(9) 0.0010(7) -0.0001(7) 0.0133(7)
O20 0.0459(9) 0.0405(8) 0.0379(8) -0.0091(7) -0.0025(7) 0.0276(7)
C20 0.0290(10) 0.0247(9) 0.0317(10) 0.0045(8) 0.0038(8) 0.0123(8)
O21 0.0318(7) 0.0270(7) 0.0356(8) -0.0018(6) -0.0027(6) 0.0158(6)
C22 0.0293(10) 0.0228(9) 0.0313(10) 0.0030(7) 0.0020(8) 0.0117(8)
C23 0.0459(13) 0.0378(12) 0.0336(11) -0.0025(9) -0.0039(9) 0.0243(10)
C24 0.0531(15) 0.0581(15) 0.0431(13) 0.0010(11) -0.0103(11) 0.0357(13)
C25 0.0593(16) 0.0584(16) 0.0552(15) 0.0054(12) -0.0004(12) 0.0452(14)
C26 0.0590(15) 0.0442(13) 0.0452(13) -0.0024(10) 0.0028(11) 0.0359(12)
C27 0.0397(12) 0.0308(10) 0.0330(11) -0.0014(8) -0.0016(9) 0.0189(9)
O30 0.0433(9) 0.0325(8) 0.0384(8) -0.0081(6) -0.0007(7) 0.0209(7)
C30 0.0264(9) 0.0218(9) 0.0353(11) 0.0022(8) 0.0061(8) 0.0090(8)
O31 0.0310(7) 0.0284(7) 0.0341(8) -0.0012(6) -0.0005(6) 0.0155(6)
C32 0.0273(9) 0.0205(9) 0.0363(11) 0.0029(8) 0.0054(8) 0.0096(8)
C33 0.0394(12) 0.0343(11) 0.0382(12) 0.0003(9) 0.0011(9) 0.0196(10)
C34 0.0504(14) 0.0510(14) 0.0462(13) 0.0071(11) 0.0002(11) 0.0335(12)
C35 0.0498(14) 0.0454(13) 0.0572(15) 0.0080(11) 0.0100(12) 0.0333(12)
C36 0.0517(14) 0.0413(12) 0.0446(13) -0.0022(10) 0.0090(11) 0.0297(11)
C37 0.0377(11) 0.0309(10) 0.0371(11) -0.0021(9) 0.0020(9) 0.0171(9)

loop_
_atom_type_symbol
_atom_type_description
_atom_type_scat_dispersion_real
_atom_type_scat_dispersion_imag
_atom_type_scat_source
C C 0.0181 0.0091 'International Tables Vol C Tables 4.2.6.8 and 6.1.1.4'
H H 0.0000 0.0000 'International Tables Vol C Tables 4.2.6.8 and 6.1.1.4'
N N 0.0311 0.0180 'International Tables Vol C Tables 4.2.6.8 and 6.1.1.4'
O O 0.0492 0.0322 'International Tables Vol C Tables 4.2.6.8 and 6.1.1.4'
Cu Cu -1.9646 0.5888 'International Tables Vol C Tables 4.2.6.8 and 6.1.1.4'

loop_
_geom_angle_atom_site_label_1
_geom_angle_atom_site_label_2
_geom_angle_atom_site_label_3
_geom_angle
_geom_angle_site_symmetry_3
O31 Cu1 O21 173.75(6) .
O31 Cu1 N1 88.10(6) .
O21 Cu1 N1 92.20(6) .
O31 Cu1 N11 93.31(6) 4_656
O21 Cu1 N11 86.85(6) 4_656
N1 Cu1 N11 175.60(7) 4_656
C6 N1 C2 122.02(17) .
C6 N1 Cu1 125.45(14) .
C2 N1 Cu1 112.37(13) .
N1 C2 C3 114.89(18) .
C4 C3 C2 109.9(2) .
C3 C4 C5 109.7(2) .
C6 C5 C4 113.07(18) .
N1 C6 C7 119.76(18) .
N1 C6 C5 123.35(18) .
C7 C6 C5 116.86(17) .
C6 C7 C8 114.82(16) .
C9 C8 C7 112.95(16) .
C10 C9 C8 115.56(16) .
N11 C10 C9 113.63(16) .
C10 N11 Cu1 120.68(13) 4_656
O20 C20 O21 123.14(19) .
O20 C20 C22 120.12(19) .
O21 C20 C22 116.73(17) .
C20 O21 Cu1 102.65(12) .
C23 C22 C27 119.40(19) .
C23 C22 C20 120.14(18) .
C27 C22 C20 120.46(19) .
C22 C23 C24 119.9(2) .
C25 C24 C23 120.3(2) .
C24 C25 C26 120.1(2) .
C25 C26 C27 120.1(2) .
C26 C27 C22 120.3(2) .
O30 C30 O31 123.70(19) .
O30 C30 C32 119.97(19) .
O31 C30 C32 116.33(17) .
C30 O31 Cu1 106.34(12) .
C33 C32 C37 119.74(19) .
C33 C32 C30 119.33(19) .
C37 C32 C30 120.93(19) .
C32 C33 C34 119.9(2) .
C35 C34 C33 119.9(2) .
C36 C35 C34 120.3(2) .
C35 C36 C37 120.0(2) .
C36 C37 C32 120.1(2) .

loop_
_geom_bond_atom_site_label_1
_geom_bond_atom_site_label_2
_geom_bond_distance
_geom_bond_site_symmetry_2
Cu1 O31 1.9723(14) .
Cu1 O21 1.9910(14) .
Cu1 N1 2.0097(17) .
Cu1 N11 2.0201(17) 4_656
N1 C6 1.276(3) .
N1 C2 1.480(3) .
C2 C3 1.512(3) .
C3 C4 1.494(4) .
C4 C5 1.528(3) .
C5 C6 1.514(3) .
C6 C7 1.504(3) .
C7 C8 1.534(3) .
C8 C9 1.532(3) .
C9 C10 1.528(3) .
C10 N11 1.477(2) .
N11 Cu1 2.0201(17) 4_656
O20 C20 1.241(3) .
C20 O21 1.279(3) .
C20 C22 1.504(3) .
C22 C23 1.388(3) .
C22 C27 1.391(3) .
C23 C24 1.388(3) .
C24 C25 1.378(4) .
C25 C26 1.380(4) .
C26 C27 1.383(3) .
O30 C30 1.240(3) .
C30 O31 1.275(3) .
C30 C32 1.510(3) .
C32 C33 1.387(3) .
C32 C37 1.391(3) .
C33 C34 1.392(3) .
C34 C35 1.387(4) .
C35 C36 1.377(4) .
C36 C37 1.389(3) .

loop_
_platon_squeeze_void_nr
_platon_squeeze_void_average_x
_platon_squeeze_void_average_y
_platon_squeeze_void_average_z
_platon_squeeze_void_volume
_platon_squeeze_void_count_electrons
_platon_squeeze_void_content
1 0.000 0.000 -0.022 276 49 ' '
2 0.333 0.667 0.193 43 1 ' '
3 0.667 0.333 0.807 43 1 ' '
